data_7229563
loop_
_publ_author_name
'Wang, Xiu-Li'
'Song, Ge'
'Lin, Hong-Yan'
'Wang, Xiang'
'Liu, Guo-Cheng'
'Rong, Xing'

_publ_section_title
;
 Solvent-controlled synthesis of various Anderson-type
 polyoxometalate-based metal--organic complexes with excellent capacity
 for the chromatographic separation of dyes
;
_journal_issue 1
_journal_name_full CrystEngComm
_journal_page_first 51
_journal_paper_doi 10.1039/C7CE01092C
_journal_volume 20
_journal_year 2018
_chemical_formula_sum 'C25 H53 Co3 Cr Mo6 N6 O46'
_chemical_formula_weight 1978.16
_space_group_crystal_system monoclinic
_space_group_IT_number 15
_space_group_name_Hall '-C 2yc'
_space_group_name_H-M_alt 'C 1 2/c 1'
_symmetry_space_group_name_Hall '-C 2yc'
_symmetry_space_group_name_H-M 'C 1 2/c 1'
_atom_sites_solution_hydrogens mixed
_atom_sites_solution_primary dual
_atom_sites_solution_secondary difmap
_audit_creation_method SHELXL-2014/7
_audit_update_record
;
2017-11-10 deposited with the CCDC.
2017-11-14 downloaded from the CCDC.
;
_cell_angle_alpha 90
_cell_angle_beta 117.076(2)
_cell_angle_gamma 90
_cell_formula_units_Z 4
_cell_length_a 25.9299(17)
_cell_length_b 9.8335(6)
_cell_length_c 24.7101(16)
_cell_measurement_reflns_used 3656
_cell_measurement_temperature 296(2)
_cell_measurement_theta_max 27.86
_cell_measurement_theta_min 2.25
_cell_volume 5610.1(6)
_computing_cell_refinement 'SAINT v8.34A (Bruker, 2013)'
_computing_data_collection 'SAINT v8.34A (Bruker, 2013)'
_computing_data_reduction 'SAINT v8.34A (Bruker, 2013)'
_computing_molecular_graphics 'Olex2 (Dolomanov et al., 2009)'
_computing_publication_material 'Olex2 (Dolomanov et al., 2009)'
_computing_structure_refinement 'SHELXL-2014/7 (Sheldrick, 2014)'
_computing_structure_solution 'ShelXT (Sheldrick, 2015)'
_diffrn_ambient_temperature 296(2)
_diffrn_measured_fraction_theta_full 0.999
_diffrn_measured_fraction_theta_max 0.998
_diffrn_measurement_device_type 'Bruker APEX-II CCD'
_diffrn_measurement_method '\f and \w scans'
_diffrn_radiation_type MoK\a
_diffrn_radiation_wavelength 0.71073
_diffrn_reflns_av_R_equivalents 0.0444
_diffrn_reflns_av_unetI/netI 0.0516
_diffrn_reflns_Laue_measured_fraction_full 0.999
_diffrn_reflns_Laue_measured_fraction_max 0.998
_diffrn_reflns_limit_h_max 34
_diffrn_reflns_limit_h_min -28
_diffrn_reflns_limit_k_max 12
_diffrn_reflns_limit_k_min -8
_diffrn_reflns_limit_l_max 30
_diffrn_reflns_limit_l_min -32
_diffrn_reflns_number 19751
_diffrn_reflns_point_group_measured_fraction_full 0.999
_diffrn_reflns_point_group_measured_fraction_max 0.998
_diffrn_reflns_theta_full 25.242
_diffrn_reflns_theta_max 28.005
_diffrn_reflns_theta_min 1.851
_diffrn_source 'sealed tube'
_exptl_absorpt_coefficient_mu 2.463
_exptl_absorpt_correction_type none
_exptl_crystal_colour green
_exptl_crystal_density_diffrn 2.342
_exptl_crystal_description block
_exptl_crystal_F_000 3880
_exptl_crystal_size_max 0.170
_exptl_crystal_size_mid 0.120
_exptl_crystal_size_min 0.100
_exptl_transmission_factor_max 0.782
_exptl_transmission_factor_min 0.708
_refine_diff_density_max 0.697
_refine_diff_density_min -0.657
_refine_diff_density_rms 0.124
_refine_ls_extinction_method none
_refine_ls_goodness_of_fit_ref 1.011
_refine_ls_hydrogen_treatment mixed
_refine_ls_matrix_type full
_refine_ls_number_parameters 442
_refine_ls_number_reflns 6756
_refine_ls_number_restraints 13
_refine_ls_restrained_S_all 1.013
_refine_ls_R_factor_all 0.0551
_refine_ls_R_factor_gt 0.0340
_refine_ls_shift/su_max 0.001
_refine_ls_shift/su_mean 0.000
_refine_ls_structure_factor_coef Fsqd
_refine_ls_weighting_details 'w=1/[\s^2^(Fo^2^)+(0.0287P)^2^+0.6187P] where P=(Fo^2^+2Fc^2^)/3'
_refine_ls_weighting_scheme calc
_refine_ls_wR_factor_gt 0.0653
_refine_ls_wR_factor_ref 0.0717
_reflns_Friedel_coverage 0.000
_reflns_number_gt 5127
_reflns_number_total 6756
_reflns_threshold_expression 'I > 2\s(I)'
_cod_data_source_file c7ce01092c2.cif
_cod_data_source_block 4
_cod_depositor_comments 'Adding full bibliography for 7229561--7229565.cif.'
_cod_database_code 7229563
_shelx_shelxl_version_number 2014/7
_shelx_space_group_comment
;
The symmetry employed for this shelxl refinement is uniquely defined
by the following loop, which should always be used as a source of
symmetry information in preference to the above space-group names.
They are only intended as comments.
;
_shelx_estimated_absorpt_t_min 0.680
_shelx_estimated_absorpt_t_max 0.791

loop_
_space_group_symop_operation_xyz
'x, y, z'
'-x, y, -z+1/2'
'x+1/2, y+1/2, z'
'-x+1/2, y+1/2, -z+1/2'
'-x, -y, -z'
'x, -y, z-1/2'
'-x+1/2, -y+1/2, -z'
'x+1/2, -y+1/2, z-1/2'

loop_
_atom_site_label
_atom_site_type_symbol
_atom_site_fract_x
_atom_site_fract_y
_atom_site_fract_z
_atom_site_U_iso_or_equiv
_atom_site_adp_type
_atom_site_occupancy
_atom_site_site_symmetry_order
_atom_site_calc_flag
_atom_site_refinement_flags_posn
_atom_site_refinement_flags_adp
_atom_site_refinement_flags_occupancy
_atom_site_disorder_assembly
_atom_site_disorder_group
Mo1 Mo 0.50343(2) 0.73454(3) 0.40520(2) 0.01837(8) Uani 1 1 d . . . . .
Mo2 Mo 0.61844(2) 0.68734(3) 0.53706(2) 0.01851(8) Uani 1 1 d . . . . .
Mo3 Mo 0.61247(2) 0.45712(3) 0.63417(2) 0.01871(8) Uani 1 1 d . . . . .
Co1 Co 0.5000 0.73324(8) 0.2500 0.02079(17) Uani 1 2 d S T P . .
Co2 Co 0.71300(2) 0.22452(6) 0.61477(2) 0.02288(13) Uani 1 1 d . . . . .
Cr1 Cr 0.5000 0.5000 0.5000 0.01597(18) Uani 1 2 d S . P . .
O1 O 0.75548(11) 0.4581(3) 0.40648(12) 0.0295(7) Uani 1 1 d . . . . .
O1W O 0.77482(13) 0.1813(4) 0.70272(13) 0.0421(8) Uani 1 1 d . . . . .
H1WA H 0.7594 0.1365 0.7214 0.063 Uiso 1 1 d R U . . .
H1WB H 0.7859 0.2556 0.7227 0.063 Uiso 1 1 d R U . . .
O2 O 0.65553(11) 0.3703(3) 0.44179(12) 0.0324(7) Uani 1 1 d . . . . .
O2W O 0.65311(11) 0.0923(3) 0.62161(13) 0.0297(7) Uani 1 1 d . . . . .
H2WA H 0.6391 0.0354 0.5912 0.045 Uiso 1 1 d R U . . .
H2WB H 0.6224 0.1371 0.6176 0.045 Uiso 1 1 d R U . . .
O3 O 0.65859(11) 0.2726(3) 0.52468(12) 0.0262(6) Uani 1 1 d . . . . .
O3W O 0.5000 0.5197(5) 0.2500 0.0451(12) Uani 1 2 d S T P . .
H3WA H 0.4825 0.4859 0.2125 0.068 Uiso 0.5 1 d R U P . .
H3WB H 0.4786 0.4859 0.2666 0.068 Uiso 0.5 1 d R U P . .
O4 O 0.67787(11) 0.3864(3) 0.64434(12) 0.0252(6) Uani 1 1 d . . . . .
O4W O 0.5000 0.9475(4) 0.2500 0.0401(11) Uani 1 2 d S T P . .
H4WA H 0.4779 0.9792 0.2652 0.060 Uiso 0.5 1 d R U P . .
H4WB H 0.4838 0.9792 0.2129 0.060 Uiso 0.5 1 d R U P . .
O5 O 0.62028(12) 0.4847(3) 0.70507(12) 0.0314(7) Uani 1 1 d . . . . .
O6 O 0.51969(10) 0.4833(3) 0.58735(11) 0.0213(6) Uani 1 1 d . . . . .
H6 H 0.5034 0.5525 0.6037 0.026 Uiso 0.8333 1 calc R U P . .
O7 O 0.61986(11) 0.6432(3) 0.61445(11) 0.0230(6) Uani 1 1 d . . . . .
O8 O 0.58379(10) 0.4714(3) 0.53056(10) 0.0174(5) Uani 1 1 d . . . . .
H8 H 0.5969 0.4011 0.5115 0.021 Uiso 0.8333 1 calc R U P . .
O9 O 0.68430(11) 0.6310(3) 0.54737(12) 0.0307(7) Uani 1 1 d . . . . .
O10 O 0.62565(12) 0.8595(3) 0.54785(13) 0.0308(7) Uani 1 1 d . . . . .
O11 O 0.52000(10) 0.6941(3) 0.50245(11) 0.0180(5) Uani 1 1 d . . . . .
H11 H 0.5043 0.7582 0.5215 0.022 Uiso 0.8333 1 calc R U P . .
O12 O 0.58194(10) 0.6739(3) 0.44996(11) 0.0207(6) Uani 1 1 d . . . . .
O13 O 0.51131(12) 0.9041(3) 0.42048(13) 0.0328(7) Uani 1 1 d . . . . .
O14 O 0.42292(11) 0.7255(3) 0.38480(12) 0.0234(6) Uani 1 1 d . . . . .
O15 O 0.50026(11) 0.7194(3) 0.33419(11) 0.0262(6) Uani 1 1 d . . . . .
N1 N 0.59195(13) 0.7402(4) 0.29185(14) 0.0252(8) Uani 1 1 d . . . . .
N2 N 0.71238(13) 0.6238(3) 0.43381(14) 0.0257(8) Uani 1 1 d . . . . .
H2 H 0.7090 0.6626 0.4632 0.031 Uiso 1 1 calc R U . . .
N3 N 0.76691(13) 0.3498(4) 0.59293(14) 0.0247(7) Uani 1 1 d . . . . .
C1 C 0.62130(17) 0.7940(5) 0.26387(17) 0.0284(10) Uani 1 1 d . . . . .
H1 H 0.6005 0.8363 0.2264 0.034 Uiso 1 1 calc R U . . .
C2 C 0.68007(17) 0.7893(5) 0.28792(19) 0.0327(10) Uani 1 1 d . . . . .
H2A H 0.6985 0.8256 0.2666 0.039 Uiso 1 1 calc R U . . .
C3 C 0.71229(17) 0.7301(5) 0.34437(19) 0.0318(10) Uani 1 1 d . . . . .
H3 H 0.7524 0.7246 0.3614 0.038 Uiso 1 1 calc R U . . .
C4 C 0.68286(16) 0.6799(4) 0.37436(17) 0.0232(8) Uani 1 1 d . . . . .
C5 C 0.62288(16) 0.6853(4) 0.34651(17) 0.0249(9) Uani 1 1 d . . . . .
H5 H 0.6034 0.6491 0.3668 0.030 Uiso 1 1 calc R U . . .
C6 C 0.74550(15) 0.5116(4) 0.44537(17) 0.0205(8) Uani 1 1 d . . . . .
C7 C 0.77210(15) 0.4655(4) 0.51025(17) 0.0217(8) Uani 1 1 d . . . . .
C8 C 0.82932(16) 0.5032(4) 0.54897(18) 0.0279(9) Uani 1 1 d . . . . .
H8A H 0.8505 0.5546 0.5345 0.033 Uiso 1 1 calc R U . . .
C9 C 0.85349(17) 0.4633(5) 0.60853(19) 0.0339(11) Uani 1 1 d . . . . .
H9 H 0.8916 0.4866 0.6348 0.041 Uiso 1 1 calc R U . . .
C10 C 0.82155(17) 0.3891(5) 0.62928(18) 0.0314(10) Uani 1 1 d . . . . .
H10 H 0.8383 0.3648 0.6701 0.038 Uiso 1 1 calc R U . . .
C11 C 0.74234(15) 0.3875(4) 0.53412(16) 0.0193(8) Uani 1 1 d . . . . .
C12 C 0.68030(15) 0.3404(4) 0.49603(18) 0.0220(8) Uani 1 1 d . . . . .
O5W O 0.468(3) 1.104(7) 0.3222(16) 0.099(10) Uani 0.5 1 d . U P A 2
O6W O 0.3508(2) 1.1588(6) 0.2983(2) 0.110(2) Uani 1 1 d G . . . .
H6WA H 0.3527 1.2285 0.3195 0.164 Uiso 1 1 d G U . . .
H6WB H 0.3856 1.1309 0.3128 0.164 Uiso 1 1 d G U . . .
O7W O 0.2605(5) 1.0387(14) 0.2624(5) 0.107(4) Uani 0.5 1 d G . P . .
H7WA H 0.2492 1.0309 0.2244 0.161 Uiso 0.5 1 d G U P . .
H7WB H 0.2958 1.0622 0.2768 0.161 Uiso 0.5 1 d G U P . .
O8W O 0.45280(15) 0.8424(4) 0.5339(2) 0.0607(11) Uani 1 1 d G . . . .
H8WA H 0.4577 0.9252 0.5449 0.091 Uiso 1 1 d G U . . .
H8WB H 0.4170 0.8226 0.5188 0.091 Uiso 1 1 d G U . . .
O9W O 0.4666(2) 0.6320(4) 0.64163(19) 0.0517(9) Uani 1 1 d D . . . .
H9WA H 0.4314(7) 0.636(8) 0.620(3) 0.11(3) Uiso 1 1 d D . . . .
H9WB H 0.4918(15) 0.685(6) 0.663(3) 0.12(3) Uiso 1 1 d D . . . .
O10W O 0.6182(6) 0.6394(12) 0.8004(7) 0.120(4) Uani 0.5 1 d G . P . .
H10A H 0.6036 0.5927 0.8189 0.180 Uiso 0.5 1 d G U P . .
H10B H 0.6099 0.5952 0.7679 0.180 Uiso 0.5 1 d G U P . .
O16 O 0.478(3) 1.118(7) 0.3232(16) 0.094(8) Uani 0.5 1 d D U P B 1
C13 C 0.4451(7) 1.158(2) 0.2763(7) 0.122(7) Uani 0.5 1 d D . P B 1

loop_
_atom_site_aniso_label
_atom_site_aniso_U_11
_atom_site_aniso_U_22
_atom_site_aniso_U_33
_atom_site_aniso_U_23
_atom_site_aniso_U_13
_atom_site_aniso_U_12
Mo1 0.02260(17) 0.01841(18) 0.01700(16) 0.00154(13) 0.01153(14) -0.00087(14)
Mo2 0.01903(16) 0.01846(18) 0.01948(17) -0.00285(13) 0.01003(14) -0.00461(13)
Mo3 0.02116(17) 0.01985(18) 0.01652(16) -0.00051(13) 0.00980(14) 0.00071(14)
Co1 0.0192(4) 0.0281(4) 0.0158(4) 0.000 0.0086(3) 0.000
Co2 0.0229(3) 0.0249(3) 0.0229(3) 0.0006(2) 0.0121(2) 0.0013(2)
Cr1 0.0181(4) 0.0171(4) 0.0163(4) -0.0026(3) 0.0110(3) -0.0038(3)
O1 0.0346(16) 0.0316(17) 0.0293(15) 0.0019(13) 0.0206(14) 0.0112(13)
O1W 0.052(2) 0.041(2) 0.0287(17) -0.0010(15) 0.0148(15) -0.0029(17)
O2 0.0261(15) 0.043(2) 0.0252(16) 0.0051(14) 0.0088(13) -0.0015(14)
O2W 0.0273(15) 0.0249(16) 0.0409(17) -0.0036(13) 0.0189(14) 0.0025(13)
O3 0.0223(14) 0.0307(17) 0.0276(15) 0.0005(13) 0.0132(12) -0.0026(12)
O3W 0.073(3) 0.035(3) 0.032(3) 0.000 0.027(3) 0.000
O4 0.0238(14) 0.0247(16) 0.0258(15) 0.0012(12) 0.0101(12) 0.0030(12)
O4W 0.051(3) 0.030(3) 0.050(3) 0.000 0.033(3) 0.000
O5 0.0434(17) 0.0317(18) 0.0218(14) -0.0004(13) 0.0171(14) 0.0023(14)
O6 0.0249(13) 0.0231(15) 0.0195(13) -0.0015(11) 0.0133(12) -0.0019(12)
O7 0.0288(14) 0.0238(15) 0.0176(13) -0.0043(11) 0.0116(12) -0.0019(12)
O8 0.0197(13) 0.0161(14) 0.0175(13) -0.0015(10) 0.0096(11) -0.0015(11)
O9 0.0226(14) 0.0406(19) 0.0306(16) -0.0072(14) 0.0136(13) -0.0038(13)
O10 0.0405(16) 0.0220(16) 0.0352(16) -0.0049(13) 0.0219(14) -0.0102(13)
O11 0.0223(13) 0.0177(14) 0.0191(13) -0.0013(11) 0.0140(11) -0.0011(11)
O12 0.0208(13) 0.0259(15) 0.0189(13) -0.0001(11) 0.0122(11) -0.0013(11)
O13 0.0417(17) 0.0192(16) 0.0376(17) 0.0009(13) 0.0181(14) -0.0024(13)
O14 0.0242(14) 0.0230(15) 0.0267(14) -0.0020(12) 0.0149(12) -0.0008(12)
O15 0.0259(14) 0.0373(18) 0.0191(14) 0.0037(12) 0.0134(12) -0.0003(13)
N1 0.0228(17) 0.033(2) 0.0190(17) 0.0008(15) 0.0088(14) 0.0022(15)
N2 0.0306(18) 0.026(2) 0.0205(17) -0.0011(14) 0.0118(15) 0.0079(15)
N3 0.0237(17) 0.027(2) 0.0233(17) -0.0011(15) 0.0104(14) -0.0001(15)
C1 0.028(2) 0.037(3) 0.018(2) 0.0027(18) 0.0083(18) -0.0032(19)
C2 0.026(2) 0.047(3) 0.028(2) 0.001(2) 0.0145(19) -0.007(2)
C3 0.021(2) 0.043(3) 0.029(2) -0.005(2) 0.0086(18) -0.0053(19)
C4 0.025(2) 0.022(2) 0.0205(19) -0.0010(17) 0.0085(17) 0.0047(17)
C5 0.023(2) 0.031(2) 0.022(2) 0.0005(18) 0.0117(17) 0.0015(18)
C6 0.0171(18) 0.022(2) 0.025(2) 0.0019(17) 0.0114(16) -0.0033(16)
C7 0.0199(19) 0.020(2) 0.024(2) -0.0038(16) 0.0095(16) 0.0013(16)
C8 0.024(2) 0.029(2) 0.032(2) -0.0002(19) 0.0134(19) -0.0025(18)
C9 0.018(2) 0.046(3) 0.030(2) 0.001(2) 0.0039(18) -0.0037(19)
C10 0.028(2) 0.037(3) 0.022(2) 0.0005(19) 0.0063(18) -0.002(2)
C11 0.0196(18) 0.019(2) 0.0193(19) -0.0012(15) 0.0089(16) 0.0024(16)
C12 0.0187(19) 0.021(2) 0.028(2) -0.0037(17) 0.0121(17) 0.0018(16)
O5W 0.133(17) 0.082(12) 0.103(7) -0.022(6) 0.072(7) -0.003(13)
O6W 0.151(5) 0.072(4) 0.055(3) -0.025(3) 0.002(3) 0.041(3)
O7W 0.096(8) 0.119(10) 0.092(8) 0.038(8) 0.030(6) 0.000(7)
O8W 0.044(2) 0.039(2) 0.106(3) -0.038(2) 0.040(2) -0.0102(17)
O9W 0.061(3) 0.054(3) 0.045(2) -0.005(2) 0.029(2) 0.003(2)
O10W 0.160(10) 0.095(9) 0.161(12) -0.054(8) 0.123(10) -0.047(8)
O16 0.130(16) 0.079(11) 0.097(6) -0.014(6) 0.074(7) -0.011(11)
C13 0.162(18) 0.104(16) 0.066(11) 0.008(11) 0.022(12) 0.026(13)

loop_
_atom_type_symbol
_atom_type_description
_atom_type_scat_dispersion_real
_atom_type_scat_dispersion_imag
_atom_type_scat_source
C C 0.0033 0.0016 'International Tables Vol C Tables 4.2.6.8 and 6.1.1.4'
H H 0.0000 0.0000 'International Tables Vol C Tables 4.2.6.8 and 6.1.1.4'
Co Co 0.3494 0.9721 'International Tables Vol C Tables 4.2.6.8 and 6.1.1.4'
Cr Cr 0.3209 0.6236 'International Tables Vol C Tables 4.2.6.8 and 6.1.1.4'
Mo Mo -1.6832 0.6857 'International Tables Vol C Tables 4.2.6.8 and 6.1.1.4'
N N 0.0061 0.0033 'International Tables Vol C Tables 4.2.6.8 and 6.1.1.4'
O O 0.0106 0.0060 'International Tables Vol C Tables 4.2.6.8 and 6.1.1.4'

loop_
_geom_angle_atom_site_label_1
_geom_angle_atom_site_label_2
_geom_angle_atom_site_label_3
_geom_angle
_geom_angle_site_symmetry_1
_geom_angle_site_symmetry_3
O13 Mo1 O15 104.81(14) . .
O13 Mo1 O14 96.33(12) . .
O15 Mo1 O14 100.77(11) . .
O13 Mo1 O12 100.85(12) . .
O15 Mo1 O12 96.11(11) . .
O14 Mo1 O12 151.93(11) . .
O13 Mo1 O6 157.33(11) . 5_666
O15 Mo1 O6 96.29(12) . 5_666
O14 Mo1 O6 71.27(10) . 5_666
O12 Mo1 O6 84.79(10) . 5_666
O13 Mo1 O11 89.48(11) . .
O15 Mo1 O11 163.28(11) . .
O14 Mo1 O11 85.94(10) . .
O12 Mo1 O11 72.29(9) . .
O6 Mo1 O11 71.18(9) 5_666 .
O9 Mo2 O10 105.54(14) . .
O9 Mo2 O12 95.42(12) . .
O10 Mo2 O12 101.88(12) . .
O9 Mo2 O7 102.22(12) . .
O10 Mo2 O7 96.66(12) . .
O12 Mo2 O7 149.92(11) . .
O9 Mo2 O8 92.51(12) . .
O10 Mo2 O8 160.58(11) . .
O12 Mo2 O8 83.09(10) . .
O7 Mo2 O8 72.08(10) . .
O9 Mo2 O11 159.44(12) . .
O10 Mo2 O11 93.06(11) . .
O12 Mo2 O11 71.77(9) . .
O7 Mo2 O11 83.86(9) . .
O8 Mo2 O11 70.45(9) . .
O5 Mo3 O4 105.36(13) . .
O5 Mo3 O7 97.51(12) . .
O4 Mo3 O7 102.33(12) . .
O5 Mo3 O14 102.45(13) . 5_666
O4 Mo3 O14 89.29(12) . 5_666
O7 Mo3 O14 153.34(11) . 5_666
O5 Mo3 O6 96.59(12) . .
O4 Mo3 O6 154.07(11) . .
O7 Mo3 O6 88.05(10) . .
O14 Mo3 O6 72.37(10) 5_666 .
O5 Mo3 O8 163.60(11) . .
O4 Mo3 O8 89.17(10) . .
O7 Mo3 O8 71.48(10) . .
O14 Mo3 O8 84.97(10) 5_666 .
O6 Mo3 O8 71.48(8) . .
O15 Co1 O15 172.50(16) . 2_655
O15 Co1 O3W 86.25(8) . .
O15 Co1 O3W 86.25(8) 2_655 .
O15 Co1 O4W 93.75(8) . .
O15 Co1 O4W 93.75(8) 2_655 .
O3W Co1 O4W 180.0 . .
O15 Co1 N1 91.33(11) . .
O15 Co1 N1 88.91(11) 2_655 .
O3W Co1 N1 91.85(10) . .
O4W Co1 N1 88.15(10) . .
O15 Co1 N1 88.91(11) . 2_655
O15 Co1 N1 91.33(11) 2_655 2_655
O3W Co1 N1 91.85(10) . 2_655
O4W Co1 N1 88.15(10) . 2_655
N1 Co1 N1 176.29(19) . 2_655
O1W Co2 O3 173.75(12) . .
O1W Co2 O2W 92.06(12) . .
O3 Co2 O2W 93.50(11) . .
O1W Co2 N3 95.84(13) . .
O3 Co2 N3 78.38(11) . .
O2W Co2 N3 170.80(12) . .
O1W Co2 O4 92.36(11) . .
O3 Co2 O4 90.55(10) . .
O2W Co2 O4 89.28(11) . .
N3 Co2 O4 95.07(12) . .
O1W Co2 O1 83.42(12) . 7_656
O3 Co2 O1 94.44(11) . 7_656
O2W Co2 O1 83.02(11) . 7_656
N3 Co2 O1 93.21(12) . 7_656
O4 Co2 O1 171.05(11) . 7_656
O8 Cr1 O8 180.00(15) 5_666 .
O8 Cr1 O11 84.12(10) 5_666 5_666
O8 Cr1 O11 95.88(10) . 5_666
O8 Cr1 O11 95.88(10) 5_666 .
O8 Cr1 O11 84.12(10) . .
O11 Cr1 O11 180.0 5_666 .
O8 Cr1 O6 96.98(10) 5_666 .
O8 Cr1 O6 83.02(10) . .
O11 Cr1 O6 83.53(10) 5_666 .
O11 Cr1 O6 96.47(10) . .
O8 Cr1 O6 83.02(10) 5_666 5_666
O8 Cr1 O6 96.98(10) . 5_666
O11 Cr1 O6 96.47(10) 5_666 5_666
O11 Cr1 O6 83.53(10) . 5_666
O6 Cr1 O6 180.0 . 5_666
C6 O1 Co2 142.8(3) . 7_656
C12 O3 Co2 117.3(2) . .
Mo3 O4 Co2 142.39(15) . .
Cr1 O6 Mo3 105.35(10) . .
Cr1 O6 Mo1 102.75(11) . 5_666
Mo3 O6 Mo1 96.64(10) . 5_666
Mo3 O7 Mo2 120.10(13) . .
Cr1 O8 Mo2 102.98(11) . .
Cr1 O8 Mo3 100.09(9) . .
Mo2 O8 Mo3 93.46(9) . .
Cr1 O11 Mo1 102.48(10) . .
Cr1 O11 Mo2 102.45(10) . .
Mo1 O11 Mo2 92.41(8) . .
Mo1 O12 Mo2 118.51(12) . .
Mo1 O14 Mo3 115.99(13) . 5_666
Mo1 O15 Co1 171.00(18) . .
C5 N1 C1 117.4(3) . .
C5 N1 Co1 120.3(3) . .
C1 N1 Co1 122.2(3) . .
C6 N2 C4 121.9(3) . .
C10 N3 C11 118.6(3) . .
C10 N3 Co2 128.1(3) . .
C11 N3 Co2 113.2(2) . .
N1 C1 C2 123.0(4) . .
C1 C2 C3 119.7(4) . .
C4 C3 C2 117.7(4) . .
C3 C4 C5 119.4(4) . .
C3 C4 N2 121.7(3) . .
C5 C4 N2 118.8(4) . .
N1 C5 C4 122.8(4) . .
O1 C6 N2 121.9(4) . .
O1 C6 C7 123.5(4) . .
N2 C6 C7 114.4(3) . .
C11 C7 C8 118.3(4) . .
C11 C7 C6 123.0(3) . .
C8 C7 C6 118.6(3) . .
C9 C8 C7 118.9(4) . .
C10 C9 C8 119.8(4) . .
N3 C10 C9 122.5(4) . .
N3 C11 C7 121.8(3) . .
N3 C11 C12 115.6(3) . .
C7 C11 C12 122.6(3) . .
O2 C12 O3 125.9(3) . .
O2 C12 C11 118.8(3) . .
O3 C12 C11 115.2(3) . .

loop_
_geom_bond_atom_site_label_1
_geom_bond_atom_site_label_2
_geom_bond_distance
_geom_bond_site_symmetry_2
Mo1 O13 1.702(3) .
Mo1 O15 1.725(2) .
Mo1 O14 1.914(2) .
Mo1 O12 1.917(2) .
Mo1 O6 2.255(3) 5_666
Mo1 O11 2.275(2) .
Mo2 O9 1.701(3) .
Mo2 O10 1.711(3) .
Mo2 O12 1.921(2) .
Mo2 O7 1.945(2) .
Mo2 O8 2.282(2) .
Mo2 O11 2.294(2) .
Mo3 O5 1.691(3) .
Mo3 O4 1.742(2) .
Mo3 O7 1.925(3) .
Mo3 O14 1.974(3) 5_666
Mo3 O6 2.158(2) .
Mo3 O8 2.323(2) .
Co1 O15 2.082(2) .
Co1 O15 2.082(2) 2_655
Co1 O3W 2.100(5) .
Co1 O4W 2.107(4) .
Co1 N1 2.125(3) .
Co1 N1 2.125(3) 2_655
Co2 O1W 2.074(3) .
Co2 O3 2.076(3) .
Co2 O2W 2.090(3) .
Co2 N3 2.109(3) .
Co2 O4 2.122(3) .
Co2 O1 2.135(3) 7_656
Cr1 O8 1.969(2) 5_666
Cr1 O8 1.969(2) .
Cr1 O11 1.972(3) 5_666
Cr1 O11 1.972(3) .
Cr1 O6 1.986(2) .
Cr1 O6 1.986(2) 5_666
O1 C6 1.222(4) .
O1 Co2 2.135(3) 7_656
O2 C12 1.230(4) .
O3 C12 1.274(5) .
O6 Mo1 2.255(3) 5_666
O14 Mo3 1.974(3) 5_666
N1 C5 1.331(5) .
N1 C1 1.348(5) .
N2 C6 1.347(5) .
N2 C4 1.423(5) .
N3 C10 1.343(5) .
N3 C11 1.346(5) .
C1 C2 1.362(5) .
C2 C3 1.386(6) .
C3 C4 1.375(6) .
C4 C5 1.386(5) .
C6 C7 1.498(5) .
C7 C11 1.395(5) .
C7 C8 1.401(5) .
C8 C9 1.369(5) .
C9 C10 1.367(6) .
C11 C12 1.520(5) .
O16 C13 1.1500(10) .

loop_
_geom_torsion_atom_site_label_1
_geom_torsion_atom_site_label_2
_geom_torsion_atom_site_label_3
_geom_torsion_atom_site_label_4
_geom_torsion
_geom_torsion_site_symmetry_1
O5 Mo3 O4 Co2 132.7(2) .
O7 Mo3 O4 Co2 -125.8(2) .
O14 Mo3 O4 Co2 30.0(2) 5_666
O6 Mo3 O4 Co2 -14.1(4) .
O8 Mo3 O4 Co2 -55.0(2) .
C5 N1 C1 C2 2.7(6) .
Co1 N1 C1 C2 -174.4(3) .
N1 C1 C2 C3 -1.7(7) .
C1 C2 C3 C4 -1.0(7) .
C2 C3 C4 C5 2.5(6) .
C2 C3 C4 N2 -176.7(4) .
C6 N2 C4 C3 -63.2(6) .
C6 N2 C4 C5 117.7(4) .
C1 N1 C5 C4 -1.1(6) .
Co1 N1 C5 C4 176.1(3) .
C3 C4 C5 N1 -1.5(6) .
N2 C4 C5 N1 177.7(4) .
Co2 O1 C6 N2 -164.6(3) 7_656
Co2 O1 C6 C7 20.2(7) 7_656
C4 N2 C6 O1 5.6(6) .
C4 N2 C6 C7 -178.7(3) .
O1 C6 C7 C11 -102.5(5) .
N2 C6 C7 C11 81.9(5) .
O1 C6 C7 C8 78.1(5) .
N2 C6 C7 C8 -97.5(4) .
C11 C7 C8 C9 -0.5(6) .
C6 C7 C8 C9 178.9(4) .
C7 C8 C9 C10 -0.7(7) .
C11 N3 C10 C9 -1.4(6) .
Co2 N3 C10 C9 175.4(3) .
C8 C9 C10 N3 1.7(7) .
C10 N3 C11 C7 0.2(6) .
Co2 N3 C11 C7 -177.1(3) .
C10 N3 C11 C12 -179.5(3) .
Co2 N3 C11 C12 3.3(4) .
C8 C7 C11 N3 0.8(6) .
C6 C7 C11 N3 -178.6(4) .
C8 C7 C11 C12 -179.6(4) .
C6 C7 C11 C12 1.0(6) .
Co2 O3 C12 O2 175.3(3) .
Co2 O3 C12 C11 -5.3(4) .
N3 C11 C12 O2 -179.3(4) .
C7 C11 C12 O2 1.1(6) .
N3 C11 C12 O3 1.2(5) .
C7 C11 C12 O3 -178.4(3) .
